data_4304015
loop_
_publ_author_name
'Farzad Haftbaradaran'
'Angela M. Kuchison'
'Michael J. Katz'
'Gabriele Schatte'
'Daniel B. Leznoff'

_publ_contact_author_address
; 
 Department of Chemistry
 8888 University Drive
 Simon Fraser University
 Burnaby, British Columbia
 Canada   V5A 1S6
;
_publ_contact_author_email dleznoff@sfu.ca
_publ_contact_author_fax 604-291-3765
_publ_contact_author_name 'Daniel B. Leznoff'
_publ_contact_author_phone 604-291-4887
_publ_section_title
;
Synthesis, Structures, and Kinetics of Mixed-Donor Amido-Amino-Siloxo
Ligands from Symmetrical Diamidosilyl Ether Ligands via a Retro-Brook
Rearrangement
;
_journal_name_full 'Inorganic Chemistry'
_journal_page_first 812
_journal_page_last 822
_journal_paper_doi 10.1021/ic701267a
_journal_volume 47
_journal_year 2008
_chemical_formula_moiety 'C36 H84 Li4 N4 O6 Si4'
_chemical_formula_sum 'C36 H84 Li4 N4 O6 Si4'
_chemical_formula_weight 809.19
_chemical_name_systematic ?
_space_group_IT_number 2
_symmetry_cell_setting triclinic
_symmetry_space_group_name_Hall '-P 1'
_symmetry_space_group_name_H-M 'P -1'
_atom_sites_solution_hydrogens geom
_atom_sites_solution_primary direct
_atom_sites_solution_secondary difmap
_cell_angle_alpha 65.1620(17)
_cell_angle_beta 76.3660(17)
_cell_angle_gamma 77.9070(18)
_cell_formula_units_Z 1
_cell_length_a 10.5240(4)
_cell_length_b 11.1990(3)
_cell_length_c 11.9060(3)
_cell_measurement_reflns_used 5328
_cell_measurement_temperature 173(2)
_cell_measurement_theta_max 27.48
_cell_measurement_theta_min 1.00
_cell_volume 1227.79(7)
_computing_cell_refinement 'HKL DENZO and SCALEPACK, Bruker AXS/Nonius'
_computing_data_collection 'COLLECT, Bruker AXS/Nonius'
_computing_data_reduction 'HKL DENZO and SCALEPACK, Bruker AXS/Nonius'
_computing_molecular_graphics
; 
Ortep (SHELXTL-NT v6.14, Bruker AXS)
;
_computing_publication_material 'WinGX v1.70.01 (L. J. Farrugia)'
_computing_structure_refinement 'SHELXL-97 (Sheldrick, 1997)'
_computing_structure_solution ' SIR-97 (A. Altomare, G. Cascarano, C. Giacovazzo et al., 1999)'
_diffrn_ambient_temperature 173(2)
_diffrn_measured_fraction_theta_full 0.995
_diffrn_measured_fraction_theta_max 0.995
_diffrn_measurement_device '95mm CCD camera on \k-goniostat'
_diffrn_measurement_device_type 'KappaCCD (BruKer AXS-Nonius, FR540C)'
_diffrn_measurement_method 'CCD rotation images, thick slices'
_diffrn_radiation_monochromator 'horizonally mounted graphite crystal'
_diffrn_radiation_source 'Nonius FR590D, fine-focus sealed tube'
_diffrn_radiation_type MoK\a
_diffrn_radiation_wavelength 0.71073
_diffrn_reflns_av_R_equivalents 0.0314
_diffrn_reflns_av_sigmaI/netI 0.0462
_diffrn_reflns_limit_h_max 13
_diffrn_reflns_limit_h_min -13
_diffrn_reflns_limit_k_max 14
_diffrn_reflns_limit_k_min -14
_diffrn_reflns_limit_l_max 15
_diffrn_reflns_limit_l_min -15
_diffrn_reflns_number 9648
_diffrn_reflns_theta_full 27.54
_diffrn_reflns_theta_max 27.54
_diffrn_reflns_theta_min 2.53
_diffrn_standards_decay_% 'no decay'
_exptl_absorpt_coefficient_mu 0.162
_exptl_absorpt_correction_T_max 0.9683
_exptl_absorpt_correction_T_min 0.9530
_exptl_absorpt_correction_type multi-scan
_exptl_absorpt_process_details 'HKL Scalepack (Otwinowski & Minor 1997)'
_exptl_crystal_colour colourless
_exptl_crystal_density_diffrn 1.094
_exptl_crystal_density_method 'not measured'
_exptl_crystal_description plate
_exptl_crystal_F_000 444
_exptl_crystal_size_max 0.30
_exptl_crystal_size_mid 0.25
_exptl_crystal_size_min 0.20
_refine_diff_density_max 0.376
_refine_diff_density_min -0.463
_refine_diff_density_rms 0.059
_refine_ls_extinction_method none
_refine_ls_goodness_of_fit_ref 1.035
_refine_ls_hydrogen_treatment constr
_refine_ls_matrix_type full
_refine_ls_number_parameters 276
_refine_ls_number_reflns 5637
_refine_ls_number_restraints 0
_refine_ls_restrained_S_all 1.035
_refine_ls_R_factor_all 0.0635
_refine_ls_R_factor_gt 0.0465
_refine_ls_shift/su_max 0.001
_refine_ls_shift/su_mean 0.000
_refine_ls_structure_factor_coef Fsqd
_refine_ls_weighting_details
;
 calc w=1/[\s^2^(Fo^2^)+(0.0506P)^2^+0.8236P] 
 where P=(Fo^2^+2Fc^2^)/3
;
_refine_ls_weighting_scheme calc
_refine_ls_wR_factor_gt 0.1126
_refine_ls_wR_factor_ref 0.1243
_reflns_number_gt 4490
_reflns_number_total 5637
_reflns_threshold_expression >2sigma(I)
_cod_data_source_file ic701267a-file001_4.cif
_cod_data_source_block PrNNOLi_THF
_cod_original_cell_volume 1227.79(6)
_cod_database_code 4304015

loop_
_symmetry_equiv_pos_as_xyz
'x, y, z'
'-x, -y, -z'

loop_
_atom_site_label
_atom_site_type_symbol
_atom_site_fract_x
_atom_site_fract_y
_atom_site_fract_z
_atom_site_U_iso_or_equiv
_atom_site_adp_type
_atom_site_occupancy
_atom_site_symmetry_multiplicity
_atom_site_calc_flag
_atom_site_refinement_flags
_atom_site_disorder_assembly
_atom_site_disorder_group
Si1 Si 0.59348(5) 0.11612(5) 0.67719(4) 0.01960(12) Uani 1 1 d . B .
Si2 Si 0.74256(5) -0.10277(5) 0.87634(4) 0.01816(12) Uani 1 1 d . . .
O1 O 0.62958(12) -0.09025(11) 0.98994(11) 0.0192(3) Uani 1 1 d . . .
O2 O 0.22805(14) 0.32160(14) 0.77230(14) 0.0314(3) Uani 1 1 d . B .
O3 O 0.64241(13) 0.17873(14) 1.04492(13) 0.0287(3) Uani 1 1 d . B .
N21 N 0.68768(15) -0.03912(14) 0.73344(13) 0.0198(3) Uani 1 1 d . . .
N31 N 0.57333(15) 0.20102(14) 0.76943(14) 0.0201(3) Uani 1 1 d . B .
C1 C 0.4270(2) 0.0840(2) 0.6707(2) 0.0315(4) Uani 1 1 d . . .
H1A H 0.3791 0.0441 0.7562 0.038 Uiso 1 1 calc R . .
H1B H 0.4386 0.0233 0.6281 0.038 Uiso 1 1 calc R . .
H1C H 0.3767 0.1679 0.6245 0.038 Uiso 1 1 calc R . .
C2 C 0.6659(2) 0.2094(2) 0.50831(18) 0.0342(5) Uani 1 1 d . . .
H2A H 0.6114 0.2947 0.4743 0.041 Uiso 1 1 calc R . .
H2B H 0.6683 0.1571 0.4592 0.041 Uiso 1 1 calc R . .
H2C H 0.7556 0.2249 0.5038 0.041 Uiso 1 1 calc R . .
C3 C 0.88511(19) -0.0153(2) 0.85809(18) 0.0270(4) Uani 1 1 d . . .
H3A H 0.8583 0.0807 0.8257 0.032 Uiso 1 1 calc R . .
H3B H 0.9591 -0.0368 0.7993 0.032 Uiso 1 1 calc R . .
H3C H 0.9122 -0.0442 0.9398 0.032 Uiso 1 1 calc R . .
C4 C 0.8108(2) -0.28274(19) 0.91274(19) 0.0295(4) Uani 1 1 d . . .
H4A H 0.8429 -0.3207 0.9931 0.035 Uiso 1 1 calc R . .
H4B H 0.8837 -0.2890 0.8461 0.035 Uiso 1 1 calc R . .
H4C H 0.7412 -0.3318 0.9179 0.035 Uiso 1 1 calc R . .
C11 C 0.1051(2) 0.2757(2) 0.7873(2) 0.0423(5) Uani 1 1 d . . .
H11A H 0.0591 0.2504 0.8752 0.051 Uiso 1 1 calc R A 1
H11B H 0.1199 0.1979 0.7645 0.051 Uiso 1 1 calc R A 1
C12A C 0.0266(11) 0.3893(12) 0.7011(13) 0.073(3) Uani 0.56(3) 1 d P B 1
H12A H 0.0149 0.3675 0.6320 0.088 Uiso 0.56(3) 1 calc PR B 1
H12B H -0.0617 0.4071 0.7474 0.088 Uiso 0.56(3) 1 calc PR B 1
C13A C 0.0914(12) 0.5004(10) 0.6524(14) 0.073(3) Uani 0.56(3) 1 d P B 1
H13A H 0.0381 0.5699 0.6805 0.088 Uiso 0.56(3) 1 calc PR B 1
H13B H 0.1060 0.5365 0.5595 0.088 Uiso 0.56(3) 1 calc PR B 1
C12B C 0.0069(11) 0.3979(13) 0.757(2) 0.075(3) Uani 0.44(3) 1 d P B 2
H12C H -0.0438 0.4011 0.6957 0.090 Uiso 0.44(3) 1 calc PR B 2
H12D H -0.0557 0.3955 0.8346 0.090 Uiso 0.44(3) 1 calc PR B 2
C13B C 0.0670(11) 0.5026(13) 0.712(2) 0.075(3) Uani 0.44(3) 1 d P B 2
H13C H 0.0399 0.5510 0.7683 0.090 Uiso 0.44(3) 1 calc PR B 2
H13D H 0.0428 0.5626 0.6288 0.090 Uiso 0.44(3) 1 calc PR B 2
C14 C 0.2190(3) 0.4600(3) 0.6978(3) 0.0686(10) Uani 1 1 d . . .
H14A H 0.2925 0.4792 0.6259 0.082 Uiso 1 1 calc R B 1
H14B H 0.2240 0.5095 0.7484 0.082 Uiso 1 1 calc R B 1
C15 C 0.7756(2) 0.1685(2) 1.0609(2) 0.0372(5) Uani 1 1 d . . .
H15A H 0.8314 0.2095 0.9786 0.045 Uiso 1 1 calc R C 1
H15B H 0.8118 0.0742 1.1002 0.045 Uiso 1 1 calc R C 1
C16A C 0.7734(5) 0.2387(9) 1.1428(8) 0.0533(18) Uani 0.705(16) 1 d P D 1
H16A H 0.8568 0.2758 1.1253 0.064 Uiso 0.705(16) 1 calc PR D 1
H16B H 0.7543 0.1809 1.2330 0.064 Uiso 0.705(16) 1 calc PR D 1
C17A C 0.6589(11) 0.3474(12) 1.1008(13) 0.074(3) Uani 0.705(16) 1 d P D 1
H17A H 0.6203 0.3849 1.1651 0.089 Uiso 0.705(16) 1 calc PR D 1
H17B H 0.6884 0.4198 1.0206 0.089 Uiso 0.705(16) 1 calc PR D 1
C16B C 0.7813(11) 0.3014(16) 1.071(2) 0.052(4) Uani 0.295(16) 1 d P D 2
H16C H 0.8521 0.2924 1.1167 0.063 Uiso 0.295(16) 1 calc PR D 2
H16D H 0.7962 0.3734 0.9864 0.063 Uiso 0.295(16) 1 calc PR D 2
C17B C 0.645(2) 0.328(3) 1.144(2) 0.054(6) Uani 0.295(16) 1 d P D 2
H17C H 0.6194 0.4237 1.1271 0.065 Uiso 0.295(16) 1 calc PR D 2
H17D H 0.6393 0.2763 1.2352 0.065 Uiso 0.295(16) 1 calc PR D 2
C18 C 0.5622(2) 0.2785(2) 1.0850(3) 0.0433(6) Uani 1 1 d . . .
H18A H 0.5030 0.2380 1.1653 0.052 Uiso 1 1 calc R D 1
H18B H 0.5083 0.3407 1.0210 0.052 Uiso 1 1 calc R D 1
C21 C 0.72646(18) -0.11151(18) 0.64925(17) 0.0231(4) Uani 1 1 d . . .
H21A H 0.6639 -0.0788 0.5892 0.028 Uiso 1 1 calc R . .
H21B H 0.7190 -0.2067 0.7000 0.028 Uiso 1 1 calc R . .
C22 C 0.86613(19) -0.0975(2) 0.57548(18) 0.0272(4) Uani 1 1 d . . .
H22A H 0.8769 -0.0022 0.5308 0.033 Uiso 1 1 calc R . .
H22B H 0.9299 -0.1389 0.6347 0.033 Uiso 1 1 calc R . .
C23 C 0.8967(2) -0.1622(2) 0.4807(2) 0.0351(5) Uani 1 1 d . . .
H23A H 0.8808 -0.2552 0.5238 0.042 Uiso 1 1 calc R . .
H23B H 0.9892 -0.1575 0.4405 0.042 Uiso 1 1 calc R . .
H23C H 0.8398 -0.1154 0.4168 0.042 Uiso 1 1 calc R . .
C31 C 0.65349(18) 0.30799(17) 0.73239(18) 0.0238(4) Uani 1 1 d . . .
H31A H 0.7252 0.3033 0.6630 0.029 Uiso 1 1 calc R . .
H31B H 0.6946 0.2943 0.8043 0.029 Uiso 1 1 calc R . .
C32 C 0.5753(2) 0.44481(19) 0.6904(2) 0.0377(5) Uani 1 1 d . . .
H32A H 0.4983 0.4466 0.7564 0.045 Uiso 1 1 calc R . .
H32B H 0.5416 0.4620 0.6134 0.045 Uiso 1 1 calc R . .
C33 C 0.6556(3) 0.5552(2) 0.6642(3) 0.0573(8) Uani 1 1 d . . .
H33A H 0.6867 0.5406 0.7408 0.069 Uiso 1 1 calc R . .
H33B H 0.6002 0.6410 0.6368 0.069 Uiso 1 1 calc R . .
H33C H 0.7314 0.5549 0.5981 0.069 Uiso 1 1 calc R . .
Li1 Li 0.3823(3) 0.2075(3) 0.8418(3) 0.0254(6) Uani 1 1 d . . .
Li2 Li 0.5648(3) 0.0943(3) 0.9605(3) 0.0211(6) Uani 1 1 d . . .

loop_
_atom_site_aniso_label
_atom_site_aniso_U_11
_atom_site_aniso_U_22
_atom_site_aniso_U_33
_atom_site_aniso_U_23
_atom_site_aniso_U_13
_atom_site_aniso_U_12
Si1 0.0191(3) 0.0205(2) 0.0175(2) -0.00499(18) -0.00355(18) -0.00370(18)
Si2 0.0142(2) 0.0192(2) 0.0194(2) -0.00692(18) -0.00168(18) -0.00126(17)
O1 0.0157(6) 0.0195(6) 0.0191(6) -0.0058(5) -0.0017(5) -0.0006(5)
O2 0.0221(7) 0.0288(7) 0.0359(8) -0.0044(6) -0.0105(6) 0.0005(6)
O3 0.0215(7) 0.0358(7) 0.0354(8) -0.0195(6) -0.0055(6) -0.0041(6)
N21 0.0189(7) 0.0215(7) 0.0200(7) -0.0097(6) -0.0016(6) -0.0030(6)
N31 0.0194(7) 0.0171(7) 0.0220(7) -0.0057(6) -0.0013(6) -0.0054(6)
C1 0.0263(10) 0.0342(10) 0.0388(11) -0.0154(9) -0.0127(9) -0.0026(8)
C2 0.0417(13) 0.0315(10) 0.0226(10) -0.0058(8) -0.0026(9) -0.0041(9)
C3 0.0184(9) 0.0358(10) 0.0273(10) -0.0115(8) -0.0038(7) -0.0059(8)
C4 0.0287(11) 0.0254(9) 0.0303(10) -0.0106(8) -0.0044(8) 0.0034(8)
C11 0.0290(12) 0.0403(12) 0.0543(14) -0.0110(11) -0.0132(10) -0.0064(10)
C12A 0.036(4) 0.061(3) 0.088(5) 0.016(4) -0.033(4) -0.006(3)
C13A 0.036(4) 0.061(3) 0.088(5) 0.016(4) -0.033(4) -0.006(3)
C12B 0.031(3) 0.050(3) 0.110(9) -0.004(5) -0.016(5) 0.013(2)
C13B 0.031(3) 0.050(3) 0.110(9) -0.004(5) -0.016(5) 0.013(2)
C14 0.0471(16) 0.0354(13) 0.099(2) 0.0114(14) -0.0374(17) -0.0075(12)
C15 0.0227(10) 0.0489(13) 0.0479(13) -0.0251(11) -0.0061(9) -0.0073(9)
C16A 0.037(2) 0.085(5) 0.066(4) -0.053(4) -0.013(2) -0.010(2)
C17A 0.063(4) 0.072(4) 0.120(8) -0.075(5) 0.004(5) -0.021(3)
C16B 0.042(6) 0.054(7) 0.084(11) -0.043(7) -0.020(6) -0.008(5)
C17B 0.035(7) 0.090(13) 0.075(11) -0.074(10) -0.023(8) 0.021(8)
C18 0.0319(12) 0.0423(13) 0.0644(16) -0.0330(12) -0.0067(11) 0.0026(10)
C21 0.0212(9) 0.0267(9) 0.0253(9) -0.0138(7) -0.0019(7) -0.0053(7)
C22 0.0215(9) 0.0346(10) 0.0297(10) -0.0183(8) 0.0019(8) -0.0067(8)
C23 0.0293(11) 0.0474(13) 0.0327(11) -0.0241(10) 0.0009(9) -0.0020(9)
C31 0.0214(9) 0.0205(8) 0.0273(9) -0.0063(7) -0.0027(7) -0.0062(7)
C32 0.0333(12) 0.0206(9) 0.0585(14) -0.0102(9) -0.0152(10) -0.0044(8)
C33 0.0564(17) 0.0228(11) 0.092(2) -0.0109(12) -0.0284(16) -0.0105(11)
Li1 0.0173(15) 0.0270(16) 0.0262(16) -0.0062(13) -0.0030(12) -0.0003(12)
Li2 0.0188(15) 0.0183(13) 0.0250(15) -0.0086(12) -0.0033(12) 0.0000(11)

loop_
_atom_type_symbol
_atom_type_description
_atom_type_scat_dispersion_real
_atom_type_scat_dispersion_imag
_atom_type_scat_source
C C 0.0033 0.0016 'International Tables Vol C Tables 4.2.6.8 and 6.1.1.4'
H H 0.0000 0.0000 'International Tables Vol C Tables 4.2.6.8 and 6.1.1.4'
Li Li -0.0003 0.0001 'International Tables Vol C Tables 4.2.6.8 and 6.1.1.4'
N N 0.0061 0.0033 'International Tables Vol C Tables 4.2.6.8 and 6.1.1.4'
O O 0.0106 0.0060 'International Tables Vol C Tables 4.2.6.8 and 6.1.1.4'
Si Si 0.0817 0.0704 'International Tables Vol C Tables 4.2.6.8 and 6.1.1.4'

loop_
_geom_angle_atom_site_label_1
_geom_angle_atom_site_label_2
_geom_angle_atom_site_label_3
_geom_angle
_geom_angle_site_symmetry_1
_geom_angle_site_symmetry_3
_geom_angle_publ_flag
N31 Si1 N21 113.25(7) . . ?
N31 Si1 C1 109.01(9) . . ?
N21 Si1 C1 106.52(8) . . ?
N31 Si1 C2 114.02(9) . . ?
N21 Si1 C2 108.62(9) . . ?
C1 Si1 C2 104.83(10) . . ?
N21 Si1 Li1 121.71(8) . . ?
C1 Si1 Li1 67.91(9) . . ?
C2 Si1 Li1 129.30(9) . . ?
O1 Si2 N21 113.45(7) . . ?
O1 Si2 C3 110.41(8) . . ?
N21 Si2 C3 108.40(8) . . ?
O1 Si2 C4 109.97(8) . . ?
N21 Si2 C4 108.03(8) . . ?
C3 Si2 C4 106.31(9) . . ?
N21 Si2 Li2 92.93(8) . . ?
C3 Si2 Li2 88.87(9) . . ?
C4 Si2 Li2 147.97(9) . . ?
N21 Si2 Li1 136.89(8) . 2_657 ?
C3 Si2 Li1 107.40(9) . 2_657 ?
C4 Si2 Li1 83.81(9) . 2_657 ?
Li2 Si2 Li1 64.58(8) . 2_657 ?
Si2 O1 Li1 125.96(12) . 2_657 ?
Si2 O1 Li2 111.08(11) . . ?
Li1 O1 Li2 115.75(15) 2_657 . ?
Si2 O1 Li2 137.43(11) . 2_657 ?
Li1 O1 Li2 78.96(14) 2_657 2_657 ?
Li2 O1 Li2 77.98(14) . 2_657 ?
C14 O2 C11 109.10(17) . . ?
C14 O2 Li1 126.61(17) . . ?
C11 O2 Li1 124.27(16) . . ?
C18 O3 C15 109.51(16) . . ?
C18 O3 Li2 119.49(15) . . ?
C15 O3 Li2 130.53(15) . . ?
C21 N21 Si2 120.58(12) . . ?
C21 N21 Si1 116.66(12) . . ?
Si2 N21 Si1 122.65(8) . . ?
C31 N31 Si1 119.30(12) . . ?
C31 N31 Li1 125.18(15) . . ?
Si1 N31 Li1 104.71(12) . . ?
C31 N31 Li2 107.62(14) . . ?
Si1 N31 Li2 118.01(11) . . ?
Li1 N31 Li2 74.58(13) . . ?
Si1 C1 H1A 109.5 . . ?
Si1 C1 H1B 109.5 . . ?
H1A C1 H1B 109.5 . . ?
Si1 C1 H1C 109.5 . . ?
H1A C1 H1C 109.5 . . ?
H1B C1 H1C 109.5 . . ?
Si1 C2 H2A 109.5 . . ?
Si1 C2 H2B 109.5 . . ?
H2A C2 H2B 109.5 . . ?
Si1 C2 H2C 109.5 . . ?
H2A C2 H2C 109.5 . . ?
H2B C2 H2C 109.5 . . ?
Si2 C3 H3A 109.5 . . ?
Si2 C3 H3B 109.5 . . ?
H3A C3 H3B 109.5 . . ?
Si2 C3 H3C 109.5 . . ?
H3A C3 H3C 109.5 . . ?
H3B C3 H3C 109.5 . . ?
Si2 C4 H4A 109.5 . . ?
Si2 C4 H4B 109.5 . . ?
H4A C4 H4B 109.5 . . ?
Si2 C4 H4C 109.5 . . ?
H4A C4 H4C 109.5 . . ?
H4B C4 H4C 109.5 . . ?
O2 C11 C12A 105.5(4) . . ?
O2 C11 C12B 105.0(6) . . ?
O2 C11 H11A 110.6 . . ?
C12A C11 H11A 110.6 . . ?
C12B C11 H11A 86.4 . . ?
O2 C11 H11B 110.6 . . ?
C12A C11 H11B 110.6 . . ?
C12B C11 H11B 132.2 . . ?
H11A C11 H11B 108.8 . . ?
C13A C12A C11 109.3(5) . . ?
C13A C12A H12A 109.8 . . ?
C11 C12A H12A 109.8 . . ?
C13A C12A H12B 109.8 . . ?
C11 C12A H12B 109.8 . . ?
H12A C12A H12B 108.3 . . ?
C12A C13A C14 107.7(5) . . ?
C12A C13A H13A 110.2 . . ?
C14 C13A H13A 110.2 . . ?
C12A C13A H13B 110.2 . . ?
C14 C13A H13B 110.2 . . ?
H13A C13A H13B 108.5 . . ?
C13B C12B C11 110.0(7) . . ?
C13B C12B H12C 109.7 . . ?
C11 C12B H12C 109.7 . . ?
C13B C12B H12D 109.7 . . ?
C11 C12B H12D 109.7 . . ?
H12C C12B H12D 108.2 . . ?
C12B C13B C14 109.3(7) . . ?
C12B C13B H13C 109.8 . . ?
C14 C13B H13C 109.8 . . ?
C12B C13B H13D 109.8 . . ?
C14 C13B H13D 109.8 . . ?
H13C C13B H13D 108.3 . . ?
O2 C14 C13A 107.6(4) . . ?
O2 C14 C13B 102.4(6) . . ?
O2 C14 H14A 110.2 . . ?
C13A C14 H14A 110.2 . . ?
C13B C14 H14A 134.1 . . ?
O2 C14 H14B 110.2 . . ?
C13A C14 H14B 110.2 . . ?
C13B C14 H14B 88.7 . . ?
H14A C14 H14B 108.5 . . ?
O3 C15 C16A 107.3(2) . . ?
O3 C15 C16B 103.7(5) . . ?
O3 C15 H15A 110.2 . . ?
C16A C15 H15A 110.2 . . ?
C16B C15 H15A 82.3 . . ?
O3 C15 H15B 110.2 . . ?
C16A C15 H15B 110.2 . . ?
C16B C15 H15B 137.3 . . ?
H15A C15 H15B 108.5 . . ?
C15 C16A C17A 98.9(6) . . ?
C15 C16A H16A 112.0 . . ?
C17A C16A H16A 112.0 . . ?
C15 C16A H16B 112.0 . . ?
C17A C16A H16B 112.0 . . ?
H16A C16A H16B 109.7 . . ?
C18 C17A C16A 104.1(7) . . ?
C18 C17A H17A 110.9 . . ?
C16A C17A H17A 110.9 . . ?
C18 C17A H17B 110.9 . . ?
C16A C17A H17B 110.9 . . ?
H17A C17A H17B 108.9 . . ?
C17B C16B C15 103.2(13) . . ?
C17B C16B H16C 111.1 . . ?
C15 C16B H16C 111.1 . . ?
C17B C16B H16D 111.1 . . ?
C15 C16B H16D 111.1 . . ?
H16C C16B H16D 109.1 . . ?
C16B C17B C18 98.6(12) . . ?
C16B C17B H17C 112.0 . . ?
C18 C17B H17C 112.0 . . ?
C16B C17B H17D 112.0 . . ?
C18 C17B H17D 112.0 . . ?
H17C C17B H17D 109.7 . . ?
O3 C18 C17A 104.0(4) . . ?
O3 C18 C17B 109.2(8) . . ?
O3 C18 H18A 111.0 . . ?
C17A C18 H18A 111.0 . . ?
C17B C18 H18A 93.7 . . ?
O3 C18 H18B 111.0 . . ?
C17A C18 H18B 111.0 . . ?
C17B C18 H18B 121.7 . . ?
H18A C18 H18B 109.0 . . ?
N21 C21 C22 114.05(15) . . ?
N21 C21 H21A 108.7 . . ?
C22 C21 H21A 108.7 . . ?
N21 C21 H21B 108.7 . . ?
C22 C21 H21B 108.7 . . ?
H21A C21 H21B 107.6 . . ?
C23 C22 C21 112.07(16) . . ?
C23 C22 H22A 109.2 . . ?
C21 C22 H22A 109.2 . . ?
C23 C22 H22B 109.2 . . ?
C21 C22 H22B 109.2 . . ?
H22A C22 H22B 107.9 . . ?
C22 C23 H23A 109.5 . . ?
C22 C23 H23B 109.5 . . ?
H23A C23 H23B 109.5 . . ?
C22 C23 H23C 109.5 . . ?
H23A C23 H23C 109.5 . . ?
H23B C23 H23C 109.5 . . ?
N31 C31 C32 113.26(16) . . ?
N31 C31 H31A 108.9 . . ?
C32 C31 H31A 108.9 . . ?
N31 C31 H31B 108.9 . . ?
C32 C31 H31B 108.9 . . ?
H31A C31 H31B 107.7 . . ?
C31 C32 C33 113.27(19) . . ?
C31 C32 H32A 108.9 . . ?
C33 C32 H32A 108.9 . . ?
C31 C32 H32B 108.9 . . ?
C33 C32 H32B 108.9 . . ?
H32A C32 H32B 107.7 . . ?
C32 C33 H33A 109.5 . . ?
C32 C33 H33B 109.5 . . ?
H33A C33 H33B 109.5 . . ?
C32 C33 H33C 109.5 . . ?
H33A C33 H33C 109.5 . . ?
H33B C33 H33C 109.5 . . ?
O1 Li1 O2 121.86(17) 2_657 . ?
O1 Li1 N31 106.28(16) 2_657 . ?
O2 Li1 N31 131.48(18) . . ?
O1 Li1 Li2 52.79(11) 2_657 . ?
O2 Li1 Li2 166.47(19) . . ?
N31 Li1 Li2 54.12(11) . . ?
O1 Li1 Si1 112.85(14) 2_657 . ?
O2 Li1 Si1 118.60(14) . . ?
N31 Li1 Si1 33.97(7) . . ?
Li2 Li1 Si1 73.09(11) . . ?
O1 Li1 Si2 24.85(6) 2_657 2_657 ?
O2 Li1 Si2 98.67(12) . 2_657 ?
N31 Li1 Si2 127.28(14) . 2_657 ?
Li2 Li1 Si2 73.39(11) . 2_657 ?
Si1 Li1 Si2 137.51(11) . 2_657 ?
O1 Li1 Li2 32.81(9) 2_657 2_657 ?
O2 Li1 Li2 134.71(15) . 2_657 ?
N31 Li1 Li2 89.48(12) . 2_657 ?
Li2 Li1 Li2 49.42(12) . 2_657 ?
Si1 Li1 Li2 83.07(9) . 2_657 ?
Si2 Li1 Li2 55.20(7) 2_657 2_657 ?
O1 Li2 O1 102.02(14) . 2_657 ?
O1 Li2 O3 116.79(16) . . ?
O1 Li2 O3 114.75(15) 2_657 . ?
O1 Li2 N31 108.64(15) . . ?
O1 Li2 N31 98.98(14) 2_657 . ?
O3 Li2 N31 113.67(15) . . ?
O1 Li2 Li1 119.95(16) . . ?
O1 Li2 Li1 48.24(10) 2_657 . ?
O3 Li2 Li1 123.01(16) . . ?
N31 Li2 Li1 51.30(11) . . ?
O1 Li2 Li2 51.98(11) . 2_657 ?
O1 Li2 Li2 50.04(11) 2_657 2_657 ?
O3 Li2 Li2 133.7(2) . 2_657 ?
N31 Li2 Li2 112.09(19) . 2_657 ?
Li1 Li2 Li2 81.65(17) . 2_657 ?
O1 Li2 Si2 30.80(6) . . ?
O1 Li2 Si2 122.82(13) 2_657 . ?
O3 Li2 Si2 116.59(13) . . ?
N31 Li2 Si2 82.28(10) . . ?
Li1 Li2 Si2 114.42(13) . . ?
Li2 Li2 Si2 76.31(13) 2_657 . ?
O1 Li2 Li1 31.44(8) . 2_657 ?
O1 Li2 Li1 90.83(12) 2_657 2_657 ?
O3 Li2 Li1 96.60(13) . 2_657 ?
N31 Li2 Li1 139.92(14) . 2_657 ?
Li1 Li2 Li1 130.58(12) . 2_657 ?
Li2 Li2 Li1 48.93(12) 2_657 2_657 ?
Si2 Li2 Li1 60.22(8) . 2_657 ?

loop_
_geom_bond_atom_site_label_1
_geom_bond_atom_site_label_2
_geom_bond_distance
_geom_bond_site_symmetry_2
_geom_bond_publ_flag
Si1 N31 1.6847(15) . ?
Si1 N21 1.7511(15) . ?
Si1 C1 1.886(2) . ?
Si1 C2 1.887(2) . ?
Si1 Li1 2.917(3) . ?
Si2 O1 1.6106(12) . ?
Si2 N21 1.7345(15) . ?
Si2 C3 1.8818(19) . ?
Si2 C4 1.8900(19) . ?
Si2 Li2 2.935(3) . ?
Si2 Li1 3.102(3) 2_657 ?
O1 Li1 1.869(3) 2_657 ?
O1 Li2 1.942(3) . ?
O1 Li2 1.996(3) 2_657 ?
O2 C14 1.422(3) . ?
O2 C11 1.436(3) . ?
O2 Li1 1.956(3) . ?
O3 C18 1.432(2) . ?
O3 C15 1.433(2) . ?
O3 Li2 2.020(3) . ?
N21 C21 1.476(2) . ?
N31 C31 1.465(2) . ?
N31 Li1 1.991(3) . ?
N31 Li2 2.067(3) . ?
C1 H1A 0.9800 . ?
C1 H1B 0.9800 . ?
C1 H1C 0.9800 . ?
C2 H2A 0.9800 . ?
C2 H2B 0.9800 . ?
C2 H2C 0.9800 . ?
C3 H3A 0.9800 . ?
C3 H3B 0.9800 . ?
C3 H3C 0.9800 . ?
C4 H4A 0.9800 . ?
C4 H4B 0.9800 . ?
C4 H4C 0.9800 . ?
C11 C12A 1.490(9) . ?
C11 C12B 1.496(11) . ?
C11 H11A 0.9900 . ?
C11 H11B 0.9900 . ?
C12A C13A 1.383(9) . ?
C12A H12A 0.9900 . ?
C12A H12B 0.9900 . ?
C13A C14 1.478(9) . ?
C13A H13A 0.9900 . ?
C13A H13B 0.9900 . ?
C12B C13B 1.298(12) . ?
C12B H12C 0.9900 . ?
C12B H12D 0.9900 . ?
C13B C14 1.561(11) . ?
C13B H13C 0.9900 . ?
C13B H13D 0.9900 . ?
C14 H14A 0.9900 . ?
C14 H14B 0.9900 . ?
C15 C16A 1.482(5) . ?
C15 C16B 1.556(10) . ?
C15 H15A 0.9900 . ?
C15 H15B 0.9900 . ?
C16A C17A 1.531(15) . ?
C16A H16A 0.9900 . ?
C16A H16B 0.9900 . ?
C17A C18 1.486(10) . ?
C17A H17A 0.9900 . ?
C17A H17B 0.9900 . ?
C16B C17B 1.54(3) . ?
C16B H16C 0.9900 . ?
C16B H16D 0.9900 . ?
C17B C18 1.54(2) . ?
C17B H17C 0.9900 . ?
C17B H17D 0.9900 . ?
C18 H18A 0.9900 . ?
C18 H18B 0.9900 . ?
C21 C22 1.526(3) . ?
C21 H21A 0.9900 . ?
C21 H21B 0.9900 . ?
C22 C23 1.523(3) . ?
C22 H22A 0.9900 . ?
C22 H22B 0.9900 . ?
C23 H23A 0.9800 . ?
C23 H23B 0.9800 . ?
C23 H23C 0.9800 . ?
C31 C32 1.516(3) . ?
C31 H31A 0.9900 . ?
C31 H31B 0.9900 . ?
C32 C33 1.526(3) . ?
C32 H32A 0.9900 . ?
C32 H32B 0.9900 . ?
C33 H33A 0.9800 . ?
C33 H33B 0.9800 . ?
C33 H33C 0.9800 . ?
Li1 O1 1.869(3) 2_657 ?
Li1 Li2 2.460(4) . ?
Li1 Si2 3.102(3) 2_657 ?
Li1 Li2 3.228(4) 2_657 ?
Li2 O1 1.996(3) 2_657 ?
Li2 Li2 2.478(6) 2_657 ?
Li2 Li1 3.228(4) 2_657 ?

loop_
_geom_torsion_atom_site_label_1
_geom_torsion_atom_site_label_2
_geom_torsion_atom_site_label_3
_geom_torsion_atom_site_label_4
_geom_torsion
_geom_torsion_site_symmetry_1
_geom_torsion_site_symmetry_2
_geom_torsion_site_symmetry_3
_geom_torsion_site_symmetry_4
_geom_torsion_publ_flag
N21 Si2 O1 Li1 148.79(15) . . . 2_657 ?
C3 Si2 O1 Li1 -89.31(16) . . . 2_657 ?
C4 Si2 O1 Li1 27.69(17) . . . 2_657 ?
Li2 Si2 O1 Li1 -148.7(2) . . . 2_657 ?
N21 Si2 O1 Li2 -62.47(13) . . . . ?
C3 Si2 O1 Li2 59.44(14) . . . . ?
C4 Si2 O1 Li2 176.43(12) . . . . ?
Li1 Si2 O1 Li2 148.7(2) 2_657 . . . ?
N21 Si2 O1 Li2 32.68(18) . . . 2_657 ?
C3 Si2 O1 Li2 154.58(16) . . . 2_657 ?
C4 Si2 O1 Li2 -88.42(17) . . . 2_657 ?
Li2 Si2 O1 Li2 95.14(19) . . . 2_657 ?
Li1 Si2 O1 Li2 -116.1(2) 2_657 . . 2_657 ?
O1 Si2 N21 C21 -136.75(13) . . . . ?
C3 Si2 N21 C21 100.23(14) . . . . ?
C4 Si2 N21 C21 -14.57(16) . . . . ?
Li2 Si2 N21 C21 -169.99(14) . . . . ?
Li1 Si2 N21 C21 -115.05(15) 2_657 . . . ?
O1 Si2 N21 Si1 47.21(12) . . . . ?
C3 Si2 N21 Si1 -75.81(12) . . . . ?
C4 Si2 N21 Si1 169.39(10) . . . . ?
Li2 Si2 N21 Si1 13.97(11) . . . . ?
Li1 Si2 N21 Si1 68.92(15) 2_657 . . . ?
N31 Si1 N21 C21 -171.32(12) . . . . ?
C1 Si1 N21 C21 68.87(14) . . . . ?
C2 Si1 N21 C21 -43.57(15) . . . . ?
Li1 Si1 N21 C21 142.73(13) . . . . ?
N31 Si1 N21 Si2 4.86(13) . . . . ?
C1 Si1 N21 Si2 -114.95(11) . . . . ?
C2 Si1 N21 Si2 132.61(11) . . . . ?
Li1 Si1 N21 Si2 -41.09(14) . . . . ?
N21 Si1 N31 C31 101.67(14) . . . . ?
C1 Si1 N31 C31 -139.95(14) . . . . ?
C2 Si1 N31 C31 -23.22(17) . . . . ?
Li1 Si1 N31 C31 -146.13(19) . . . . ?
N21 Si1 N31 Li1 -112.20(12) . . . . ?
C1 Si1 N31 Li1 6.18(14) . . . . ?
C2 Si1 N31 Li1 122.92(13) . . . . ?
N21 Si1 N31 Li2 -32.09(15) . . . . ?
C1 Si1 N31 Li2 86.29(14) . . . . ?
C2 Si1 N31 Li2 -156.97(14) . . . . ?
Li1 Si1 N31 Li2 80.11(16) . . . . ?
C14 O2 C11 C12A 8.7(8) . . . . ?
Li1 O2 C11 C12A -170.0(8) . . . . ?
C14 O2 C11 C12B -19.2(10) . . . . ?
Li1 O2 C11 C12B 162.1(10) . . . . ?
O2 C11 C12A C13A -8.0(8) . . . . ?
C12B C11 C12A C13A 84.6(19) . . . . ?
C11 C12A C13A C14 4.3(8) . . . . ?
O2 C11 C12B C13B 9.1(11) . . . . ?
C12A C11 C12B C13B -85.7(19) . . . . ?
C11 C12B C13B C14 3.7(11) . . . . ?
C11 O2 C14 C13A -6.4(9) . . . . ?
Li1 O2 C14 C13A 172.3(8) . . . . ?
C11 O2 C14 C13B 20.6(9) . . . . ?
Li1 O2 C14 C13B -160.7(9) . . . . ?
C12A C13A C14 O2 1.2(8) . . . . ?
C12A C13A C14 C13B -81.3(17) . . . . ?
C12B C13B C14 O2 -15.1(10) . . . . ?
C12B C13B C14 C13A 90(2) . . . . ?
C18 O3 C15 C16A 14.5(5) . . . . ?
Li2 O3 C15 C16A -173.5(5) . . . . ?
C18 O3 C15 C16B -18.9(10) . . . . ?
Li2 O3 C15 C16B 153.1(10) . . . . ?
O3 C15 C16A C17A -32.9(9) . . . . ?
C16B C15 C16A C17A 55.4(12) . . . . ?
C15 C16A C17A C18 39.6(10) . . . . ?
O3 C15 C16B C17B 36.5(16) . . . . ?
C16A C15 C16B C17B -64.4(16) . . . . ?
C15 C16B C17B C18 -37.8(19) . . . . ?
C15 O3 C18 C17A 11.6(6) . . . . ?
Li2 O3 C18 C17A -161.5(6) . . . . ?
C15 O3 C18 C17B -5.9(11) . . . . ?
Li2 O3 C18 C17B -178.9(10) . . . . ?
C16A C17A C18 O3 -32.3(10) . . . . ?
C16A C17A C18 C17B 77(4) . . . . ?
C16B C17B C18 O3 27.9(18) . . . . ?
C16B C17B C18 C17A -47(3) . . . . ?
Si2 N21 C21 C22 -77.90(19) . . . . ?
Si1 N21 C21 C22 98.36(17) . . . . ?
N21 C21 C22 C23 -174.29(17) . . . . ?
Si1 N31 C31 C32 109.32(17) . . . . ?
Li1 N31 C31 C32 -29.4(3) . . . . ?
Li2 N31 C31 C32 -112.68(18) . . . . ?
N31 C31 C32 C33 174.3(2) . . . . ?
C14 O2 Li1 O1 131.6(3) . . . 2_657 ?
C11 O2 Li1 O1 -49.9(3) . . . 2_657 ?
C14 O2 Li1 N31 -40.3(4) . . . . ?
C11 O2 Li1 N31 138.2(2) . . . . ?
C14 O2 Li1 Li2 69.0(8) . . . . ?
C11 O2 Li1 Li2 -112.5(8) . . . . ?
C14 O2 Li1 Si1 -79.1(3) . . . . ?
C11 O2 Li1 Si1 99.4(2) . . . . ?
C14 O2 Li1 Si2 122.0(2) . . . 2_657 ?
C11 O2 Li1 Si2 -59.5(2) . . . 2_657 ?
C14 O2 Li1 Li2 170.6(3) . . . 2_657 ?
C11 O2 Li1 Li2 -10.9(3) . . . 2_657 ?
C31 N31 Li1 O1 -109.60(19) . . . 2_657 ?
Si1 N31 Li1 O1 106.89(15) . . . 2_657 ?
Li2 N31 Li1 O1 -8.66(15) . . . 2_657 ?
C31 N31 Li1 O2 63.2(3) . . . . ?
Si1 N31 Li1 O2 -80.3(2) . . . . ?
Li2 N31 Li1 O2 164.2(3) . . . . ?
C31 N31 Li1 Li2 -100.94(18) . . . . ?
Si1 N31 Li1 Li2 115.55(12) . . . . ?
C31 N31 Li1 Si1 143.5(2) . . . . ?
Li2 N31 Li1 Si1 -115.55(12) . . . . ?
C31 N31 Li1 Si2 -94.6(2) . . . 2_657 ?
Si1 N31 Li1 Si2 121.93(15) . . . 2_657 ?
Li2 N31 Li1 Si2 6.38(16) . . . 2_657 ?
C31 N31 Li1 Li2 -138.16(15) . . . 2_657 ?
Si1 N31 Li1 Li2 78.32(11) . . . 2_657 ?
Li2 N31 Li1 Li2 -37.22(14) . . . 2_657 ?
N31 Si1 Li1 O1 -85.35(17) . . . 2_657 ?
N21 Si1 Li1 O1 4.65(19) . . . 2_657 ?
C1 Si1 Li1 O1 100.96(17) . . . 2_657 ?
C2 Si1 Li1 O1 -167.63(13) . . . 2_657 ?
N31 Si1 Li1 O2 122.8(2) . . . . ?
N21 Si1 Li1 O2 -147.24(13) . . . . ?
C1 Si1 Li1 O2 -50.93(15) . . . . ?
C2 Si1 Li1 O2 40.5(2) . . . . ?
N21 Si1 Li1 N31 90.00(13) . . . . ?
C1 Si1 Li1 N31 -173.69(14) . . . . ?
C2 Si1 Li1 N31 -82.28(16) . . . . ?
N31 Si1 Li1 Li2 -49.82(12) . . . . ?
N21 Si1 Li1 Li2 40.17(13) . . . . ?
C1 Si1 Li1 Li2 136.48(13) . . . . ?
C2 Si1 Li1 Li2 -132.10(13) . . . . ?
N31 Si1 Li1 Si2 -89.10(19) . . . 2_657 ?
N21 Si1 Li1 Si2 0.9(2) . . . 2_657 ?
C1 Si1 Li1 Si2 97.21(18) . . . 2_657 ?
C2 Si1 Li1 Si2 -171.38(14) . . . 2_657 ?
N31 Si1 Li1 Li2 -99.44(13) . . . 2_657 ?
N21 Si1 Li1 Li2 -9.44(12) . . . 2_657 ?
C1 Si1 Li1 Li2 86.87(11) . . . 2_657 ?
C2 Si1 Li1 Li2 178.29(11) . . . 2_657 ?
Si2 O1 Li2 O1 136.46(12) . . . 2_657 ?
Li1 O1 Li2 O1 -71.34(18) 2_657 . . 2_657 ?
Li2 O1 Li2 O1 0.0 2_657 . . 2_657 ?
Si2 O1 Li2 O3 -97.60(16) . . . . ?
Li1 O1 Li2 O3 54.6(2) 2_657 . . . ?
Li2 O1 Li2 O3 125.9(2) 2_657 . . . ?
Si2 O1 Li2 N31 32.56(17) . . . . ?
Li1 O1 Li2 N31 -175.23(15) 2_657 . . . ?
Li2 O1 Li2 N31 -103.90(19) 2_657 . . . ?
Si2 O1 Li2 Li1 88.00(17) . . . . ?
Li1 O1 Li2 Li1 -119.79(16) 2_657 . . . ?
Li2 O1 Li2 Li1 -48.46(14) 2_657 . . . ?
Si2 O1 Li2 Li2 136.46(12) . . . 2_657 ?
Li1 O1 Li2 Li2 -71.34(18) 2_657 . . 2_657 ?
Li1 O1 Li2 Si2 152.21(18) 2_657 . . . ?
Li2 O1 Li2 Si2 -136.46(12) 2_657 . . . ?
Si2 O1 Li2 Li1 -152.21(18) . . . 2_657 ?
Li2 O1 Li2 Li1 71.34(18) 2_657 . . 2_657 ?
C18 O3 Li2 O1 -147.21(19) . . . . ?
C15 O3 Li2 O1 41.5(3) . . . . ?
C18 O3 Li2 O1 -27.9(2) . . . 2_657 ?
C15 O3 Li2 O1 160.79(18) . . . 2_657 ?
C18 O3 Li2 N31 85.0(2) . . . . ?
C15 O3 Li2 N31 -86.3(2) . . . . ?
C18 O3 Li2 Li1 27.0(3) . . . . ?
C15 O3 Li2 Li1 -144.3(2) . . . . ?
C18 O3 Li2 Li2 -85.4(3) . . . 2_657 ?
C15 O3 Li2 Li2 103.3(3) . . . 2_657 ?
C18 O3 Li2 Si2 178.21(16) . . . . ?
C15 O3 Li2 Si2 6.9(3) . . . . ?
C18 O3 Li2 Li1 -121.87(18) . . . 2_657 ?
C15 O3 Li2 Li1 66.8(2) . . . 2_657 ?
C31 N31 Li2 O1 -123.46(15) . . . . ?
Si1 N31 Li2 O1 15.17(19) . . . . ?
Li1 N31 Li2 O1 113.89(17) . . . . ?
C31 N31 Li2 O1 130.53(14) . . . 2_657 ?
Si1 N31 Li2 O1 -90.84(14) . . . 2_657 ?
Li1 N31 Li2 O1 7.87(13) . . . 2_657 ?
C31 N31 Li2 O3 8.4(2) . . . . ?
Si1 N31 Li2 O3 147.02(12) . . . . ?
Li1 N31 Li2 O3 -114.27(18) . . . . ?
C31 N31 Li2 Li1 122.65(16) . . . . ?
Si1 N31 Li2 Li1 -98.72(14) . . . . ?
C31 N31 Li2 Li2 -179.08(18) . . . 2_657 ?
Si1 N31 Li2 Li2 -40.5(2) . . . 2_657 ?
Li1 N31 Li2 Li2 58.3(2) . . . 2_657 ?
C31 N31 Li2 Si2 -107.31(12) . . . . ?
Si1 N31 Li2 Si2 31.31(12) . . . . ?
Li1 N31 Li2 Si2 130.03(12) . . . . ?
C31 N31 Li2 Li1 -127.3(2) . . . 2_657 ?
Si1 N31 Li2 Li1 11.3(3) . . . 2_657 ?
Li1 N31 Li2 Li1 110.0(2) . . . 2_657 ?
O1 Li1 Li2 O1 78.92(18) 2_657 . . . ?
O2 Li1 Li2 O1 150.1(7) . . . . ?
N31 Li1 Li2 O1 -90.63(18) . . . . ?
Si1 Li1 Li2 O1 -58.83(16) . . . . ?
Si2 Li1 Li2 O1 94.67(16) 2_657 . . . ?
Li2 Li1 Li2 O1 36.58(11) 2_657 . . . ?
O2 Li1 Li2 O1 71.2(8) . . . 2_657 ?
N31 Li1 Li2 O1 -169.55(17) . . . 2_657 ?
Si1 Li1 Li2 O1 -137.76(13) . . . 2_657 ?
Si2 Li1 Li2 O1 15.75(6) 2_657 . . 2_657 ?
Li2 Li1 Li2 O1 -42.34(12) 2_657 . . 2_657 ?
O1 Li1 Li2 O3 -95.12(19) 2_657 . . . ?
O2 Li1 Li2 O3 -23.9(9) . . . . ?
N31 Li1 Li2 O3 95.33(19) . . . . ?
Si1 Li1 Li2 O3 127.13(17) . . . . ?
Si2 Li1 Li2 O3 -79.37(17) 2_657 . . . ?
Li2 Li1 Li2 O3 -137.5(3) 2_657 . . . ?
O1 Li1 Li2 N31 169.55(17) 2_657 . . . ?
O2 Li1 Li2 N31 -119.2(8) . . . . ?
Si1 Li1 Li2 N31 31.79(7) . . . . ?
Si2 Li1 Li2 N31 -174.71(13) 2_657 . . . ?
Li2 Li1 Li2 N31 127.21(18) 2_657 . . . ?
O1 Li1 Li2 Li2 42.34(12) 2_657 . . 2_657 ?
O2 Li1 Li2 Li2 113.6(8) . . . 2_657 ?
N31 Li1 Li2 Li2 -127.21(18) . . . 2_657 ?
Si1 Li1 Li2 Li2 -95.41(14) . . . 2_657 ?
Si2 Li1 Li2 Li2 58.09(12) 2_657 . . 2_657 ?
O1 Li1 Li2 Si2 113.11(15) 2_657 . . . ?
O2 Li1 Li2 Si2 -175.7(7) . . . . ?
N31 Li1 Li2 Si2 -56.44(13) . . . . ?
Si1 Li1 Li2 Si2 -24.64(11) . . . . ?
Si2 Li1 Li2 Si2 128.86(11) 2_657 . . . ?
Li2 Li1 Li2 Si2 70.77(13) 2_657 . . . ?
O1 Li1 Li2 Li1 42.34(12) 2_657 . . 2_657 ?
O2 Li1 Li2 Li1 113.6(8) . . . 2_657 ?
N31 Li1 Li2 Li1 -127.21(18) . . . 2_657 ?
Si1 Li1 Li2 Li1 -95.41(14) . . . 2_657 ?
Si2 Li1 Li2 Li1 58.09(12) 2_657 . . 2_657 ?
Li2 Li1 Li2 Li1 0.000(2) 2_657 . . 2_657 ?
N21 Si2 Li2 O1 125.45(12) . . . . ?
C3 Si2 Li2 O1 -126.18(12) . . . . ?
C4 Si2 Li2 O1 -6.3(2) . . . . ?
Li1 Si2 Li2 O1 -16.27(11) 2_657 . . . ?
O1 Si2 Li2 O1 -53.29(15) . . . 2_657 ?
N21 Si2 Li2 O1 72.16(16) . . . 2_657 ?
C3 Si2 Li2 O1 -179.47(16) . . . 2_657 ?
C4 Si2 Li2 O1 -59.6(2) . . . 2_657 ?
Li1 Si2 Li2 O1 -69.57(16) 2_657 . . 2_657 ?
O1 Si2 Li2 O3 98.32(18) . . . . ?
N21 Si2 Li2 O3 -136.23(14) . . . . ?
C3 Si2 Li2 O3 -27.86(14) . . . . ?
C4 Si2 Li2 O3 92.0(2) . . . . ?
Li1 Si2 Li2 O3 82.05(15) 2_657 . . . ?
O1 Si2 Li2 N31 -149.03(17) . . . . ?
N21 Si2 Li2 N31 -23.57(10) . . . . ?
C3 Si2 Li2 N31 84.79(11) . . . . ?
C4 Si2 Li2 N31 -155.35(14) . . . . ?
Li1 Si2 Li2 N31 -165.30(13) 2_657 . . . ?
O1 Si2 Li2 Li1 -108.01(18) . . . . ?
N21 Si2 Li2 Li1 17.44(14) . . . . ?
C3 Si2 Li2 Li1 125.81(15) . . . . ?
C4 Si2 Li2 Li1 -114.34(19) . . . . ?
Li1 Si2 Li2 Li1 -124.29(14) 2_657 . . . ?
O1 Si2 Li2 Li2 -33.96(11) . . . 2_657 ?
N21 Si2 Li2 Li2 91.50(14) . . . 2_657 ?
C3 Si2 Li2 Li2 -160.14(15) . . . 2_657 ?
C4 Si2 Li2 Li2 -40.3(2) . . . 2_657 ?
Li1 Si2 Li2 Li2 -50.23(13) 2_657 . . 2_657 ?
O1 Si2 Li2 Li1 16.27(11) . . . 2_657 ?
N21 Si2 Li2 Li1 141.73(9) . . . 2_657 ?
C3 Si2 Li2 Li1 -109.91(10) . . . 2_657 ?
C4 Si2 Li2 Li1 9.95(19) . . . 2_657 ?
